data_7242815
loop_
_publ_author_name
'Lu, Xue'
'Zhao, Ying'
'Wang, Xiu-Li'
'Liu, Guo-Cheng'
'Xu, Na'
'Lin, Hong-Yan'
'Wang, Xiang'

_publ_section_title
;
 Six CoII coordination polymers exhibiting UV-light-driven photocatalysis
 for the degradation of organic dyes
;
_journal_issue 21
_journal_name_full CrystEngComm
_journal_page_first 3828
_journal_page_last 3837
_journal_paper_doi 10.1039/D1CE00345C
_journal_volume 23
_journal_year 2021
_chemical_formula_sum 'C64 H52 Co2 N10 O19'
_chemical_formula_weight 1383.01
_space_group_crystal_system triclinic
_space_group_IT_number 2
_space_group_name_Hall '-P 1'
_space_group_name_H-M_alt 'P -1'
_atom_sites_solution_hydrogens mixed
_audit_creation_method SHELXL-2014/7
_audit_update_record
;
2020-09-20 deposited with the CCDC.	2021-04-22 downloaded from the CCDC.
;
_cell_angle_alpha 113.997(3)
_cell_angle_beta 101.122(3)
_cell_angle_gamma 92.400(3)
_cell_formula_units_Z 2
_cell_length_a 12.9385(19)
_cell_length_b 15.954(2)
_cell_length_c 16.193(2)
_cell_measurement_reflns_used 1496
_cell_measurement_temperature 296(2)
_cell_measurement_theta_max 25.093
_cell_measurement_theta_min 1.410
_cell_volume 2969.2(7)
_computing_structure_refinement 'SHELXL-2014/7 (Sheldrick, 2014)'
_diffrn_ambient_temperature 296(2)
_diffrn_measured_fraction_theta_full 0.995
_diffrn_measured_fraction_theta_max 0.995
_diffrn_measurement_device_type 'CCD area detector'
_diffrn_measurement_method 'phi and omega scans'
_diffrn_radiation_type MoK\a
_diffrn_radiation_wavelength 0.71069
_diffrn_reflns_av_R_equivalents 0.0629
_diffrn_reflns_av_unetI/netI 0.1345
_diffrn_reflns_Laue_measured_fraction_full 0.995
_diffrn_reflns_Laue_measured_fraction_max 0.995
_diffrn_reflns_limit_h_max 15
_diffrn_reflns_limit_h_min -7
_diffrn_reflns_limit_k_max 17
_diffrn_reflns_limit_k_min -19
_diffrn_reflns_limit_l_max 18
_diffrn_reflns_limit_l_min -19
_diffrn_reflns_number 17191
_diffrn_reflns_point_group_measured_fraction_full 0.995
_diffrn_reflns_point_group_measured_fraction_max 0.995
_diffrn_reflns_theta_full 25.093
_diffrn_reflns_theta_max 25.093
_diffrn_reflns_theta_min 1.410
_exptl_absorpt_coefficient_mu 0.647
_exptl_absorpt_correction_type multi-scan
_exptl_absorpt_process_details SADABS
_exptl_crystal_colour pink
_exptl_crystal_density_diffrn 1.547
_exptl_crystal_description block
_exptl_crystal_F_000 1424
_exptl_crystal_size_max 0.190
_exptl_crystal_size_mid 0.130
_exptl_crystal_size_min 0.110
_exptl_transmission_factor_max 0.932
_exptl_transmission_factor_min 0.887
_refine_diff_density_max 0.594
_refine_diff_density_min -0.538
_refine_diff_density_rms 0.080
_refine_ls_extinction_method none
_refine_ls_goodness_of_fit_ref 0.997
_refine_ls_hydrogen_treatment mixed
_refine_ls_matrix_type full
_refine_ls_number_parameters 872
_refine_ls_number_reflns 10507
_refine_ls_number_restraints 1
_refine_ls_restrained_S_all 0.997
_refine_ls_R_factor_all 0.1457
_refine_ls_R_factor_gt 0.0596
_refine_ls_shift/su_max 0.001
_refine_ls_shift/su_mean 0.000
_refine_ls_structure_factor_coef Fsqd
_refine_ls_weighting_details 'w=1/[\s^2^(Fo^2^)+(0.0490P)^2^] where P=(Fo^2^+2Fc^2^)/3'
_refine_ls_weighting_scheme calc
_refine_ls_wR_factor_gt 0.1155
_refine_ls_wR_factor_ref 0.1458
_reflns_Friedel_coverage 0.000
_reflns_number_gt 5401
_reflns_number_total 10507
_reflns_threshold_expression 'I > 2\s(I)'
_cod_data_source_file d1ce00345c2.cif
_cod_data_source_block 2
_cod_depositor_comments
;
The following automatic conversions were performed:

data item '_exptl_absorpt_correction_type' value 'Multi-scan' was
changed to 'multi-scan' in accordance with the
/home/data/users/saulius/crontab/automatic-downloads/rss-feeds/RSC/lib/dictionaries/cif_core.dic
dictionary named 'cif_core.dic' version 2.4.2 last updated on
2011-04-26.

Automatic conversion script
Id: cif_fix_values 7556 2019-12-06 15:28:31Z antanas 

 Adding full bibliography for 7242810--7242815.cif.
;
_cod_original_cell_volume 2969.1(7)
_cod_database_code 7242815
_shelx_shelxl_version_number 2014/7
_shelx_space_group_comment
;
The symmetry employed for this shelxl refinement is uniquely defined
by the following loop, which should always be used as a source of
symmetry information in preference to the above space-group names.
They are only intended as comments.
;
_shelx_estimated_absorpt_t_min 0.887
_shelx_estimated_absorpt_t_max 0.932

loop_
_space_group_symop_operation_xyz
'x, y, z'
'-x, -y, -z'

loop_
_atom_site_label
_atom_site_type_symbol
_atom_site_fract_x
_atom_site_fract_y
_atom_site_fract_z
_atom_site_U_iso_or_equiv
_atom_site_adp_type
_atom_site_occupancy
_atom_site_site_symmetry_order
_atom_site_calc_flag
_atom_site_refinement_flags_posn
_atom_site_refinement_flags_adp
_atom_site_refinement_flags_occupancy
_atom_site_disorder_assembly
_atom_site_disorder_group
Co1 Co 0.19479(6) 0.46081(5) -0.04699(5) 0.0290(2) Uani 1 1 d . . . . .
Co2 Co 0.25118(6) 0.04303(5) -1.43638(5) 0.0347(2) Uani 1 1 d . . . . .
C43 C -0.1640(4) 0.1228(3) -0.2911(3) 0.0330(13) Uani 1 1 d . . . . .
O1 O 0.3147(3) 0.0577(3) 0.0059(3) 0.0514(11) Uani 1 1 d . . . . .
O11 O 0.0905(3) 0.3391(2) -0.1710(2) 0.0423(10) Uani 1 1 d . . . . .
O6 O 0.7288(3) 0.4336(2) -1.0764(2) 0.0408(10) Uani 1 1 d . . . . .
O12 O 0.0595(3) 0.3826(2) -0.0321(2) 0.0375(9) Uani 1 1 d . . . . .
N5 N 0.1790(4) 0.1496(3) -1.4539(3) 0.0353(12) Uani 1 1 d . . . . .
N9 N 0.2961(3) 0.3691(3) -0.0199(3) 0.0329(11) Uani 1 1 d . . . . .
O7 O 0.8368(4) 0.4612(3) -1.1565(3) 0.0636(13) Uani 1 1 d . . . . .
O3 O -0.0450(3) 0.1456(3) -0.9875(3) 0.0543(12) Uani 1 1 d . . . . .
O4 O 0.4009(3) 0.0950(2) -1.3874(2) 0.0407(10) Uani 1 1 d . . . . .
N1 N 0.2751(4) 0.4807(3) -0.1431(3) 0.0318(11) Uani 1 1 d . . . . .
C30 C 0.7299(5) 0.3091(3) -1.3190(3) 0.0373(14) Uani 1 1 d . . . . .
H30A H 0.7922 0.3391 -1.3206 0.045 Uiso 1 1 calc R U . . .
N10 N 0.4600(4) 0.0824(3) -0.0411(3) 0.0399(12) Uani 1 1 d D . . . .
C40 C 0.0357(4) 0.3294(3) -0.1182(4) 0.0339(14) Uani 1 1 d . . . . .
O15 O -0.2752(3) 0.0083(3) -0.4282(3) 0.0567(12) Uani 1 1 d . . . . .
N4 N 0.1850(4) 0.0279(3) -1.3364(3) 0.0342(11) Uani 1 1 d . . . . .
C50 C 0.4201(4) 0.2426(3) 0.0168(4) 0.0343(14) Uani 1 1 d . . . . .
O5 O 0.3808(3) 0.2237(3) -1.2705(3) 0.0591(13) Uani 1 1 d . . . . .
C32 C 0.5807(4) 0.1885(3) -1.3996(3) 0.0332(13) Uani 1 1 d . . . . .
H32A H 0.5463 0.1365 -1.4525 0.040 Uiso 1 1 calc R U . . .
O16 O -0.1302(4) 0.0672(3) -0.4428(3) 0.0633(14) Uani 1 1 d . . . . .
O2W O 0.9750(3) 0.4482(3) -1.2603(3) 0.0649(13) Uani 1 1 d . . . . .
H2WA H 0.9552 0.4576 -1.3087 0.078 Uiso 1 1 d R U . . .
H2WB H 1.0178 0.4081 -1.2718 0.078 Uiso 1 1 d R U . . .
C13 C 0.1228(5) 0.1959(4) -0.8776(4) 0.0387(15) Uani 1 1 d . . . . .
N6 N 0.0604(4) 0.4580(3) -1.4179(3) 0.0404(12) Uani 1 1 d . . . . .
C47 C -0.1246(4) 0.2459(3) -0.1041(3) 0.0307(13) Uani 1 1 d . . . . .
H47A H -0.1138 0.2869 -0.0418 0.037 Uiso 1 1 calc R U . . .
O13 O -0.2787(4) 0.2311(3) -0.0151(3) 0.0615(13) Uani 1 1 d . . . . .
N3 N 0.0937(4) 0.0716(4) -1.0309(3) 0.0438(13) Uani 1 1 d . . . . .
N7 N 0.7164(4) 0.2043(4) -1.4817(3) 0.0490(13) Uani 1 1 d . . . . .
C61 C 0.2507(5) -0.3349(4) -0.3438(3) 0.0371(14) Uani 1 1 d . . . . .
H61A H 0.2822 -0.3549 -0.3943 0.045 Uiso 1 1 calc R U . . .
C46 C -0.1896(5) 0.0619(4) -0.3933(4) 0.0416(15) Uani 1 1 d . . . . .
C28 C 0.6939(5) 0.3391(3) -1.2381(4) 0.0340(14) Uani 1 1 d . . . . .
O10 O 0.1917(3) 0.4852(3) -1.4811(3) 0.0554(12) Uani 1 1 d . . . . .
C35 C 0.0773(5) 0.2909(3) -1.4823(4) 0.0359(14) Uani 1 1 d . . . . .
C10 C 0.2575(5) 0.3167(4) -0.7068(4) 0.0341(14) Uani 1 1 d . . . . .
C45 C -0.2081(5) 0.1755(3) -0.1451(4) 0.0348(14) Uani 1 1 d . . . . .
C27 C 0.5972(5) 0.2958(3) -1.2406(3) 0.0346(14) Uani 1 1 d . . . . .
H27A H 0.5700 0.3168 -1.1876 0.041 Uiso 1 1 calc R U . . .
C41 C -0.0568(4) 0.2545(3) -0.1576(3) 0.0278(12) Uani 1 1 d . . . . .
C55 C 0.3420(4) -0.0642(4) -0.1304(4) 0.0339(13) Uani 1 1 d . . . . .
C24 C 0.1560(5) 0.0945(4) -1.1829(4) 0.0415(15) Uani 1 1 d . . . . .
H24A H 0.1695 0.1451 -1.1253 0.050 Uiso 1 1 calc R U . . .
O3W O 0.4508(4) 0.0336(3) -0.6307(3) 0.0951(18) Uani 1 1 d . . . . .
H3WA H 0.4969 0.0003 -0.6208 0.114 Uiso 1 1 d R U . . .
H3WB H 0.4779 0.0899 -0.5992 0.114 Uiso 1 1 d R U . . .
O9 O 0.6768(4) 0.1279(3) -1.5453(3) 0.0637(13) Uani 1 1 d . . . . .
C31 C 0.6739(4) 0.2355(4) -1.3968(4) 0.0373(14) Uani 1 1 d . . . . .
O8 O 0.7868(4) 0.2537(3) -1.4850(3) 0.0733(15) Uani 1 1 d . . . . .
C49 C 0.3489(5) 0.2848(4) 0.0699(4) 0.0407(15) Uani 1 1 d . . . . .
H49A H 0.3409 0.2714 0.1192 0.049 Uiso 1 1 calc R U . . .
C62 C 0.2834(4) -0.2433(4) -0.2731(4) 0.0339(14) Uani 1 1 d . . . . .
N8 N -0.2824(4) 0.1674(4) -0.0893(4) 0.0526(14) Uani 1 1 d . . . . .
C1 C 0.2751(5) 0.4138(4) -0.2259(3) 0.0413(15) Uani 1 1 d . . . . .
H1A H 0.2334 0.3574 -0.2447 0.050 Uiso 1 1 calc R U . . .
C29 C 0.7583(5) 0.4180(4) -1.1510(4) 0.0416(15) Uani 1 1 d . . . . .
C56 C 0.2644(4) -0.1228(4) -0.1263(4) 0.0372(14) Uani 1 1 d . . . . .
H56A H 0.2314 -0.1023 -0.0766 0.045 Uiso 1 1 calc R U . . .
C9 C 0.3256(5) 0.3757(4) -0.6199(4) 0.0404(15) Uani 1 1 d . . . . .
H9A H 0.3209 0.4388 -0.5946 0.048 Uiso 1 1 calc R U . . .
C26 C 0.5401(4) 0.2215(3) -1.3210(3) 0.0310(13) Uani 1 1 d . . . . .
C42 C -0.0777(4) 0.1928(3) -0.2510(3) 0.0346(14) Uani 1 1 d . . . . .
H42A H -0.0328 0.1984 -0.2875 0.041 Uiso 1 1 calc R U . . .
C20 C 0.0912(4) 0.0183(4) -1.1980(4) 0.0353(14) Uani 1 1 d . . . . .
C21 C 0.0744(5) -0.0542(4) -1.2854(4) 0.0489(17) Uani 1 1 d . . . . .
H21A H 0.0306 -0.1083 -1.2996 0.059 Uiso 1 1 calc R U . . .
C22 C 0.1217(5) -0.0465(4) -1.3504(4) 0.0506(17) Uani 1 1 d . . . . .
H22A H 0.1089 -0.0966 -1.4083 0.061 Uiso 1 1 calc R U . . .
C3 C 0.3930(4) 0.5041(4) -0.2624(4) 0.0373(14) Uani 1 1 d . . . . .
C60 C 0.1745(4) -0.3944(4) -0.3399(4) 0.0357(14) Uani 1 1 d . . . . .
C64 C 0.3913(5) -0.0940(4) -0.2071(4) 0.0437(15) Uani 1 1 d . . . . .
H64A H 0.4441 -0.0544 -0.2098 0.052 Uiso 1 1 calc R U . . .
C14 C 0.1993(5) 0.1621(4) -0.8319(4) 0.0380(14) Uani 1 1 d . . . . .
H14A H 0.2057 0.0993 -0.8583 0.046 Uiso 1 1 calc R U . . .
C12 C 0.1133(5) 0.2916(4) -0.8375(4) 0.0444(16) Uani 1 1 d . . . . .
H12A H 0.0616 0.3151 -0.8674 0.053 Uiso 1 1 calc R U . . .
C19 C 0.0380(5) 0.0109(4) -1.1255(3) 0.0451(16) Uani 1 1 d . . . . .
H19A H -0.0339 0.0258 -1.1363 0.054 Uiso 1 1 calc R U . . .
H19B H 0.0332 -0.0526 -1.1326 0.054 Uiso 1 1 calc R U . . .
N2 N 0.4159(5) 0.4640(4) -0.4216(3) 0.0513(14) Uani 1 1 d . . . . .
C16 C 0.3456(5) 0.1876(4) -0.6973(4) 0.0429(15) Uani 1 1 d . . . . .
H16A H 0.3540 0.1252 -0.7227 0.051 Uiso 1 1 calc R U . . .
C63 C 0.3606(5) -0.1810(4) -0.2768(4) 0.0414(15) Uani 1 1 d . . . . .
H63A H 0.3913 -0.1995 -0.3278 0.050 Uiso 1 1 calc R U . . .
C11 C 0.1802(5) 0.3495(4) -0.7546(4) 0.0448(16) Uani 1 1 d . . . . .
H11A H 0.1739 0.4124 -0.7297 0.054 Uiso 1 1 calc R U . . .
C54 C 0.3710(5) 0.0300(4) -0.0504(4) 0.0369(14) Uani 1 1 d . . . . .
C18 C 0.0488(5) 0.1358(4) -0.9704(4) 0.0399(15) Uani 1 1 d . . . . .
C59 C 0.1261(5) -0.3630(4) -0.2633(4) 0.0471(16) Uani 1 1 d . . . . .
H59A H 0.0736 -0.4026 -0.2602 0.057 Uiso 1 1 calc R U . . .
O2 O 0.5546(4) 0.3825(3) -0.4518(3) 0.0675(14) Uani 1 1 d . . . . .
C57 C 0.2341(4) -0.2138(4) -0.1966(4) 0.0360(14) Uani 1 1 d . . . . .
C39 C 0.1429(5) 0.5102(4) -1.4187(4) 0.0418(15) Uani 1 1 d . . . . .
C8 C 0.3979(5) 0.3411(4) -0.5729(4) 0.0385(14) Uani 1 1 d . . . . .
C51 C 0.4265(5) 0.2658(4) -0.0547(4) 0.0458(16) Uani 1 1 d . . . . .
H51A H 0.4723 0.2385 -0.0928 0.055 Uiso 1 1 calc R U . . .
C2 C 0.3328(5) 0.4229(4) -0.2853(4) 0.0468(17) Uani 1 1 d . . . . .
H2A H 0.3306 0.3730 -0.3417 0.056 Uiso 1 1 calc R U . . .
C25 C 0.4328(5) 0.1772(4) -1.3247(4) 0.0405(15) Uani 1 1 d . . . . .
C4 C 0.3888(5) 0.5755(4) -0.1792(4) 0.059(2) Uani 1 1 d . . . . .
H4A H 0.4250 0.6338 -0.1617 0.070 Uiso 1 1 calc R U . . .
C23 C 0.2023(5) 0.0987(4) -1.2513(4) 0.0409(15) Uani 1 1 d . . . . .
H23A H 0.2468 0.1519 -1.2383 0.049 Uiso 1 1 calc R U . . .
C5 C 0.3315(5) 0.5610(4) -0.1219(4) 0.0554(18) Uani 1 1 d . . . . .
H5A H 0.3322 0.6101 -0.0653 0.066 Uiso 1 1 calc R U . . .
C44 C -0.2292(4) 0.1142(3) -0.2369(3) 0.0365(14) Uani 1 1 d . . . . .
H44A H -0.2868 0.0676 -0.2619 0.044 Uiso 1 1 calc R U . . .
C15 C 0.2679(5) 0.2204(4) -0.7461(4) 0.0393(15) Uani 1 1 d . . . . .
C48 C 0.2901(5) 0.3470(4) 0.0493(4) 0.0420(15) Uani 1 1 d . . . . .
H48A H 0.2436 0.3748 0.0863 0.050 Uiso 1 1 calc R U . . .
C52 C 0.3666(5) 0.3285(4) -0.0711(4) 0.0460(16) Uani 1 1 d . . . . .
H52A H 0.3745 0.3439 -0.1192 0.055 Uiso 1 1 calc R U . . .
C58 C 0.1553(5) -0.2752(4) -0.1935(4) 0.0436(15) Uani 1 1 d . . . . .
H58A H 0.1226 -0.2562 -0.1436 0.052 Uiso 1 1 calc R U . . .
C17 C 0.4091(5) 0.2462(4) -0.6131(4) 0.0477(16) Uani 1 1 d . . . . .
H17A H 0.4600 0.2232 -0.5821 0.057 Uiso 1 1 calc R U . . .
C7 C 0.4655(6) 0.3978(4) -0.4766(4) 0.0469(16) Uani 1 1 d . . . . .
C34 C 0.0427(5) 0.2460(4) -1.4344(4) 0.0530(18) Uani 1 1 d . . . . .
H34A H -0.0164 0.2625 -1.4096 0.064 Uiso 1 1 calc R U . . .
C6 C 0.4614(5) 0.5183(4) -0.3234(4) 0.0520(17) Uani 1 1 d . . . . .
H6A H 0.4703 0.5834 -0.3109 0.062 Uiso 1 1 calc R U . . .
H6B H 0.5312 0.5015 -0.3075 0.062 Uiso 1 1 calc R U . . .
C37 C 0.2122(5) 0.1922(4) -1.5020(4) 0.0551(18) Uani 1 1 d . . . . .
H37A H 0.2711 0.1738 -1.5264 0.066 Uiso 1 1 calc R U . . .
C38 C 0.0218(5) 0.3673(4) -1.4950(4) 0.0451(16) Uani 1 1 d . . . . .
H38A H 0.0317 0.3696 -1.5519 0.054 Uiso 1 1 calc R U . . .
H38B H -0.0538 0.3532 -1.5015 0.054 Uiso 1 1 calc R U . . .
O14 O -0.3434(5) 0.0950(4) -0.1209(3) 0.105(2) Uani 1 1 d . . . . .
C33 C 0.0941(5) 0.1770(4) -1.4229(4) 0.0468(16) Uani 1 1 d . . . . .
H33A H 0.0672 0.1475 -1.3909 0.056 Uiso 1 1 calc R U . . .
C53 C 0.4873(5) 0.1748(3) 0.0357(4) 0.0397(15) Uani 1 1 d . . . . .
H53A H 0.5617 0.1965 0.0452 0.048 Uiso 1 1 calc R U . . .
H53B H 0.4773 0.1715 0.0921 0.048 Uiso 1 1 calc R U . . .
C36 C 0.1649(5) 0.2611(4) -1.5175(4) 0.0554(19) Uani 1 1 d . . . . .
H36A H 0.1917 0.2880 -1.5517 0.067 Uiso 1 1 calc R U . . .
O1W O 0.0877(3) 0.5498(3) -0.0724(3) 0.0422(11) Uani 1 1 d . . . . .
H1WA H 0.0283 0.5647 -0.0601 0.051 Uiso 1 1 d R U . . .
H3B H 0.159(4) 0.057(3) -1.020(4) 0.040(18) Uiso 1 1 d . . . . .
H2B H 0.343(4) 0.469(3) -0.441(3) 0.035(16) Uiso 1 1 d . . . . .
H10B H 0.508(4) 0.071(5) -0.077(4) 0.10(3) Uiso 1 1 d D . . . .
H1WB H 0.054(5) 0.526(4) -0.128(4) 0.08(3) Uiso 1 1 d . . . . .

loop_
_atom_site_aniso_label
_atom_site_aniso_U_11
_atom_site_aniso_U_22
_atom_site_aniso_U_33
_atom_site_aniso_U_23
_atom_site_aniso_U_13
_atom_site_aniso_U_12
Co1 0.0305(5) 0.0276(4) 0.0228(4) 0.0041(3) 0.0080(4) 0.0000(4)
Co2 0.0362(5) 0.0387(4) 0.0235(4) 0.0063(3) 0.0113(4) -0.0006(4)
C43 0.032(3) 0.033(3) 0.024(3) 0.003(2) 0.007(3) -0.001(3)
O1 0.040(3) 0.049(2) 0.056(3) 0.008(2) 0.023(2) 0.000(2)
O11 0.036(3) 0.043(2) 0.041(2) 0.0085(19) 0.016(2) -0.006(2)
O6 0.050(3) 0.033(2) 0.028(2) 0.0024(17) 0.007(2) 0.002(2)
O12 0.035(2) 0.034(2) 0.027(2) -0.0024(17) 0.0048(19) -0.0007(19)
N5 0.031(3) 0.040(3) 0.031(3) 0.008(2) 0.013(2) -0.001(2)
N9 0.036(3) 0.030(2) 0.028(2) 0.004(2) 0.014(2) 0.006(2)
O7 0.058(3) 0.058(3) 0.048(3) -0.001(2) 0.011(3) -0.022(3)
O3 0.036(3) 0.076(3) 0.045(3) 0.018(2) 0.009(2) 0.012(3)
O4 0.036(2) 0.033(2) 0.033(2) -0.0054(18) 0.0080(19) -0.003(2)
N1 0.038(3) 0.029(2) 0.025(2) 0.007(2) 0.010(2) -0.001(2)
C30 0.033(4) 0.039(3) 0.029(3) 0.005(3) 0.006(3) -0.004(3)
N10 0.040(3) 0.029(3) 0.051(3) 0.014(2) 0.019(3) 0.003(3)
C40 0.037(4) 0.028(3) 0.033(3) 0.009(3) 0.008(3) 0.006(3)
O15 0.042(3) 0.057(3) 0.034(2) -0.015(2) 0.005(2) 0.001(2)
N4 0.033(3) 0.036(3) 0.027(3) 0.008(2) 0.004(2) -0.004(2)
C50 0.038(4) 0.027(3) 0.032(3) 0.009(3) 0.006(3) 0.002(3)
O5 0.057(3) 0.050(3) 0.053(3) -0.002(2) 0.032(3) -0.006(2)
C32 0.033(4) 0.036(3) 0.017(3) -0.002(2) 0.003(3) 0.001(3)
O16 0.097(4) 0.049(3) 0.030(2) 0.000(2) 0.027(3) -0.020(3)
O2W 0.074(3) 0.072(3) 0.047(3) 0.026(2) 0.011(3) 0.001(3)
C13 0.042(4) 0.047(4) 0.028(3) 0.014(3) 0.016(3) 0.005(3)
N6 0.039(3) 0.028(3) 0.050(3) 0.014(2) 0.008(3) -0.002(3)
C47 0.038(4) 0.028(3) 0.022(3) 0.005(2) 0.008(3) 0.002(3)
O13 0.073(4) 0.061(3) 0.044(3) 0.008(2) 0.035(3) 0.001(3)
N3 0.034(3) 0.059(3) 0.037(3) 0.016(3) 0.015(3) 0.009(3)
N7 0.047(4) 0.056(3) 0.036(3) 0.010(3) 0.016(3) 0.004(3)
C61 0.042(4) 0.041(3) 0.025(3) 0.010(3) 0.011(3) 0.003(3)
C46 0.050(4) 0.034(3) 0.029(3) 0.005(3) 0.006(3) -0.001(3)
C28 0.035(4) 0.030(3) 0.030(3) 0.006(3) 0.006(3) 0.008(3)
O10 0.055(3) 0.053(3) 0.045(3) 0.003(2) 0.023(2) -0.002(2)
C35 0.037(4) 0.028(3) 0.032(3) 0.006(3) 0.002(3) -0.005(3)
C10 0.039(4) 0.043(3) 0.032(3) 0.022(3) 0.017(3) 0.011(3)
C45 0.039(4) 0.031(3) 0.034(3) 0.009(3) 0.020(3) -0.001(3)
C27 0.042(4) 0.033(3) 0.021(3) 0.002(2) 0.011(3) 0.005(3)
C41 0.031(3) 0.030(3) 0.022(3) 0.009(2) 0.009(3) 0.006(3)
C55 0.030(3) 0.037(3) 0.039(3) 0.018(3) 0.011(3) 0.009(3)
C24 0.050(4) 0.040(3) 0.026(3) 0.004(3) 0.012(3) -0.003(3)
O3W 0.074(4) 0.058(3) 0.119(5) 0.018(3) -0.010(3) 0.006(3)
O9 0.062(3) 0.070(3) 0.032(2) -0.005(2) 0.016(2) -0.009(3)
C31 0.029(4) 0.043(3) 0.032(3) 0.007(3) 0.010(3) 0.005(3)
O8 0.063(3) 0.090(4) 0.056(3) 0.014(3) 0.030(3) -0.019(3)
C49 0.049(4) 0.045(4) 0.043(4) 0.029(3) 0.021(3) 0.011(3)
C62 0.032(3) 0.040(3) 0.037(3) 0.020(3) 0.013(3) 0.008(3)
N8 0.052(4) 0.059(4) 0.047(3) 0.018(3) 0.022(3) -0.004(3)
C1 0.057(4) 0.036(3) 0.025(3) 0.006(3) 0.013(3) -0.004(3)
C29 0.047(4) 0.033(3) 0.033(3) 0.005(3) 0.005(3) 0.000(3)
C56 0.034(4) 0.042(3) 0.039(3) 0.018(3) 0.013(3) 0.009(3)
C9 0.046(4) 0.047(4) 0.037(3) 0.020(3) 0.024(3) 0.009(3)
C26 0.028(3) 0.027(3) 0.027(3) 0.004(2) 0.002(3) -0.003(3)
C42 0.037(4) 0.039(3) 0.028(3) 0.010(3) 0.017(3) 0.002(3)
C20 0.035(4) 0.037(3) 0.031(3) 0.012(3) 0.008(3) 0.004(3)
C21 0.061(5) 0.038(3) 0.039(4) 0.007(3) 0.020(3) -0.019(3)
C22 0.060(5) 0.042(4) 0.031(3) -0.004(3) 0.015(3) -0.011(4)
C3 0.032(4) 0.049(4) 0.025(3) 0.010(3) 0.008(3) 0.000(3)
C60 0.033(4) 0.038(3) 0.034(3) 0.012(3) 0.010(3) 0.005(3)
C64 0.048(4) 0.042(4) 0.043(4) 0.018(3) 0.017(3) 0.000(3)
C14 0.043(4) 0.044(3) 0.031(3) 0.013(3) 0.024(3) 0.011(3)
C12 0.043(4) 0.055(4) 0.041(4) 0.024(3) 0.015(3) 0.011(3)
C19 0.047(4) 0.056(4) 0.026(3) 0.010(3) 0.012(3) 0.002(3)
N2 0.044(4) 0.079(4) 0.027(3) 0.017(3) 0.012(3) 0.003(3)
C16 0.046(4) 0.052(4) 0.043(4) 0.026(3) 0.020(3) 0.021(3)
C63 0.043(4) 0.050(4) 0.037(3) 0.020(3) 0.019(3) 0.005(3)
C11 0.057(5) 0.044(4) 0.042(4) 0.021(3) 0.022(4) 0.015(4)
C54 0.040(4) 0.034(3) 0.035(3) 0.012(3) 0.009(3) 0.009(3)
C18 0.046(4) 0.047(4) 0.036(3) 0.021(3) 0.021(3) 0.004(3)
C59 0.047(4) 0.045(4) 0.046(4) 0.014(3) 0.015(3) -0.005(3)
O2 0.052(3) 0.080(3) 0.056(3) 0.019(3) -0.002(3) 0.017(3)
C57 0.031(4) 0.040(3) 0.042(3) 0.019(3) 0.015(3) 0.011(3)
C39 0.050(4) 0.046(4) 0.031(3) 0.016(3) 0.012(3) 0.014(4)
C8 0.038(4) 0.048(4) 0.030(3) 0.016(3) 0.011(3) 0.004(3)
C51 0.051(4) 0.057(4) 0.039(4) 0.022(3) 0.025(3) 0.029(4)
C2 0.067(5) 0.033(3) 0.033(3) 0.002(3) 0.020(3) -0.002(3)
C25 0.044(4) 0.040(4) 0.036(3) 0.011(3) 0.015(3) 0.011(3)
C4 0.074(5) 0.046(4) 0.042(4) 0.002(3) 0.026(4) -0.026(4)
C23 0.053(4) 0.031(3) 0.031(3) 0.004(3) 0.016(3) -0.010(3)
C5 0.066(5) 0.042(4) 0.041(4) -0.004(3) 0.026(4) -0.010(4)
C44 0.035(4) 0.032(3) 0.032(3) 0.005(3) 0.005(3) -0.008(3)
C15 0.043(4) 0.046(4) 0.032(3) 0.018(3) 0.013(3) 0.007(3)
C48 0.047(4) 0.046(4) 0.043(4) 0.023(3) 0.022(3) 0.012(3)
C52 0.064(5) 0.052(4) 0.035(3) 0.025(3) 0.022(3) 0.024(4)
C58 0.043(4) 0.043(4) 0.039(3) 0.008(3) 0.018(3) 0.000(3)
C17 0.046(4) 0.069(4) 0.035(4) 0.027(3) 0.014(3) 0.013(4)
C7 0.049(5) 0.055(4) 0.042(4) 0.025(3) 0.012(4) 0.001(4)
C34 0.048(4) 0.073(4) 0.062(4) 0.041(4) 0.033(4) 0.026(4)
C6 0.046(4) 0.070(4) 0.034(3) 0.015(3) 0.016(3) -0.010(4)
C37 0.059(5) 0.056(4) 0.067(5) 0.029(4) 0.044(4) 0.016(4)
C38 0.049(4) 0.041(3) 0.048(4) 0.022(3) 0.010(3) 0.005(3)
O14 0.118(5) 0.090(4) 0.076(4) -0.004(3) 0.055(4) -0.059(4)
C33 0.046(4) 0.067(4) 0.047(4) 0.035(3) 0.028(3) 0.016(4)
C53 0.038(4) 0.034(3) 0.045(4) 0.015(3) 0.009(3) 0.002(3)
C36 0.066(5) 0.051(4) 0.075(5) 0.038(4) 0.043(4) 0.020(4)
O1W 0.041(3) 0.039(2) 0.037(3) 0.006(2) 0.012(2) 0.012(2)

loop_
_atom_type_symbol
_atom_type_description
_atom_type_scat_dispersion_real
_atom_type_scat_dispersion_imag
_atom_type_scat_source
C C 0.0033 0.0016 'International Tables Vol C Tables 4.2.6.8 and 6.1.1.4'
H H 0.0000 0.0000 'International Tables Vol C Tables 4.2.6.8 and 6.1.1.4'
N N 0.0061 0.0033 'International Tables Vol C Tables 4.2.6.8 and 6.1.1.4'
O O 0.0106 0.0060 'International Tables Vol C Tables 4.2.6.8 and 6.1.1.4'
Co Co 0.3494 0.9721 'International Tables Vol C Tables 4.2.6.8 and 6.1.1.4'

loop_
_geom_angle_atom_site_label_1
_geom_angle_atom_site_label_2
_geom_angle_atom_site_label_3
_geom_angle
_geom_angle_site_symmetry_1
_geom_angle_site_symmetry_3
_geom_angle_publ_flag
O6 Co1 N9 90.35(15) 2_664 . ?
O6 Co1 O1W 90.24(15) 2_664 . ?
N9 Co1 O1W 177.40(17) . . ?
O6 Co1 N1 102.23(16) 2_664 . ?
N9 Co1 N1 95.21(16) . . ?
O1W Co1 N1 87.14(16) . . ?
O6 Co1 O12 112.09(14) 2_664 . ?
N9 Co1 O12 89.42(15) . . ?
O1W Co1 O12 88.01(14) . . ?
N1 Co1 O12 145.35(15) . . ?
O6 Co1 O11 170.44(14) 2_664 . ?
N9 Co1 O11 90.15(15) . . ?
O1W Co1 O11 88.85(15) . . ?
N1 Co1 O11 87.23(14) . . ?
O12 Co1 O11 58.37(12) . . ?
O4 Co2 N4 111.40(17) . . ?
O4 Co2 N5 103.41(16) . . ?
N4 Co2 N5 102.48(17) . . ?
O4 Co2 O15 89.80(16) . 2_553 ?
N4 Co2 O15 150.96(18) . 2_553 ?
N5 Co2 O15 90.96(16) . 2_553 ?
O4 Co2 O16 145.39(15) . 2_553 ?
N4 Co2 O16 94.28(16) . 2_553 ?
N5 Co2 O16 92.67(17) . 2_553 ?
O15 Co2 O16 59.07(15) 2_553 2_553 ?
O4 Co2 C46 118.39(18) . 2_553 ?
N4 Co2 C46 123.0(2) . 2_553 ?
N5 Co2 C46 91.71(17) . 2_553 ?
O15 Co2 C46 29.72(17) 2_553 2_553 ?
O16 Co2 C46 29.36(16) 2_553 2_553 ?
C44 C43 C42 119.0(5) . . ?
C44 C43 C46 120.3(5) . . ?
C42 C43 C46 120.6(5) . . ?
C40 O11 Co1 89.4(3) . . ?
C29 O6 Co1 121.6(4) . 2_664 ?
C40 O12 Co1 92.2(3) . . ?
C33 N5 C37 115.3(5) . . ?
C33 N5 Co2 122.4(4) . . ?
C37 N5 Co2 122.2(4) . . ?
C48 N9 C52 116.2(5) . . ?
C48 N9 Co1 119.4(4) . . ?
C52 N9 Co1 124.4(4) . . ?
C25 O4 Co2 123.2(4) . . ?
C5 N1 C1 115.5(4) . . ?
C5 N1 Co1 121.4(3) . . ?
C1 N1 Co1 123.1(4) . . ?
C31 C30 C28 120.0(5) . . ?
C54 N10 C53 118.7(5) . . ?
O11 C40 O12 120.0(5) . . ?
O11 C40 C41 119.6(5) . . ?
O12 C40 C41 120.4(5) . . ?
C46 O15 Co2 94.1(3) . 2_553 ?
C22 N4 C23 116.2(5) . . ?
C22 N4 Co2 124.5(4) . . ?
C23 N4 Co2 119.3(4) . . ?
C51 C50 C49 116.4(5) . . ?
C51 C50 C53 120.9(5) . . ?
C49 C50 C53 122.7(5) . . ?
C31 C32 C26 117.6(5) . . ?
C46 O16 Co2 86.4(4) . 2_553 ?
C14 C13 C12 119.2(5) . . ?
C14 C13 C18 123.1(5) . . ?
C12 C13 C18 117.7(5) . . ?
C39 N6 C38 120.0(5) . . ?
C45 C47 C41 118.4(5) . . ?
C18 N3 C19 123.5(5) . . ?
O8 N7 O9 123.8(5) . . ?
O8 N7 C31 118.9(5) . . ?
O9 N7 C31 117.3(5) . . ?
C60 C61 C62 122.2(5) . . ?
O16 C46 O15 120.5(5) . . ?
O16 C46 C43 121.1(6) . . ?
O15 C46 C43 118.3(5) . . ?
O16 C46 Co2 64.3(3) . 2_553 ?
O15 C46 Co2 56.2(3) . 2_553 ?
C43 C46 Co2 174.3(5) . 2_553 ?
C30 C28 C27 117.9(5) . . ?
C30 C28 C29 120.0(5) . . ?
C27 C28 C29 122.1(5) . . ?
C34 C35 C36 115.7(5) . . ?
C34 C35 C38 121.1(5) . . ?
C36 C35 C38 123.2(5) . . ?
C11 C10 C9 122.2(5) . . ?
C11 C10 C15 119.0(5) . . ?
C9 C10 C15 118.8(5) . . ?
C44 C45 C47 123.4(5) . . ?
C44 C45 N8 117.8(5) . . ?
C47 C45 N8 118.8(5) . . ?
C28 C27 C26 121.3(5) . . ?
C47 C41 C42 118.7(5) . . ?
C47 C41 C40 121.7(4) . . ?
C42 C41 C40 119.6(5) . . ?
C56 C55 C64 120.2(5) . . ?
C56 C55 C54 116.5(5) . . ?
C64 C55 C54 123.4(5) . . ?
C20 C24 C23 121.4(5) . . ?
C30 C31 C32 123.1(5) . . ?
C30 C31 N7 118.3(5) . . ?
C32 C31 N7 118.6(5) . . ?
C48 C49 C50 119.8(5) . . ?
C63 C62 C57 119.1(5) . . ?
C63 C62 C61 122.8(5) . . ?
C57 C62 C61 118.1(5) . . ?
O13 N8 O14 123.9(5) . . ?
O13 N8 C45 118.7(5) . . ?
O14 N8 C45 117.4(5) . . ?
N1 C1 C2 124.0(5) . . ?
O7 C29 O6 124.7(5) . . ?
O7 C29 C28 118.6(5) . . ?
O6 C29 C28 116.6(5) . . ?
C55 C56 C57 120.7(5) . . ?
C8 C9 C10 121.0(5) . . ?
C32 C26 C27 119.9(5) . . ?
C32 C26 C25 119.0(5) . . ?
C27 C26 C25 121.1(5) . . ?
C41 C42 C43 121.7(5) . . ?
C24 C20 C21 116.2(5) . . ?
C24 C20 C19 123.3(5) . . ?
C21 C20 C19 120.5(5) . . ?
C22 C21 C20 120.1(5) . . ?
N4 C22 C21 124.1(5) . . ?
C2 C3 C4 116.0(5) . . ?
C2 C3 C6 123.3(5) . . ?
C4 C3 C6 120.7(5) . . ?
C61 C60 C59 118.6(5) . . ?
C61 C60 C39 118.9(5) . 1_546 ?
C59 C60 C39 122.5(5) . 1_546 ?
C63 C64 C55 119.6(5) . . ?
C13 C14 C15 121.6(5) . . ?
C11 C12 C13 120.0(5) . . ?
N3 C19 C20 113.3(5) . . ?
C7 N2 C6 122.3(6) . . ?
C17 C16 C15 121.0(5) . . ?
C64 C63 C62 121.4(5) . . ?
C12 C11 C10 121.7(5) . . ?
O1 C54 N10 120.9(5) . . ?
O1 C54 C55 120.5(5) . . ?
N10 C54 C55 118.6(5) . . ?
O3 C18 N3 123.3(6) . . ?
O3 C18 C13 121.6(5) . . ?
N3 C18 C13 115.0(5) . . ?
C58 C59 C60 121.2(6) . . ?
C58 C57 C56 121.7(5) . . ?
C58 C57 C62 119.3(5) . . ?
C56 C57 C62 119.0(5) . . ?
O10 C39 N6 123.3(5) . . ?
O10 C39 C60 119.4(6) . 1_564 ?
N6 C39 C60 117.3(5) . 1_564 ?
C9 C8 C17 119.8(5) . . ?
C9 C8 C7 123.9(5) . . ?
C17 C8 C7 116.3(5) . . ?
C50 C51 C52 121.0(5) . . ?
C3 C2 C1 120.5(5) . . ?
O5 C25 O4 124.9(6) . . ?
O5 C25 C26 118.2(5) . . ?
O4 C25 C26 116.8(5) . . ?
C5 C4 C3 120.6(5) . . ?
N4 C23 C24 122.0(5) . . ?
N1 C5 C4 123.4(5) . . ?
C43 C44 C45 118.9(5) . . ?
C16 C15 C14 122.8(5) . . ?
C16 C15 C10 118.7(5) . . ?
C14 C15 C10 118.5(5) . . ?
N9 C48 C49 123.8(5) . . ?
N9 C52 C51 122.7(5) . . ?
C59 C58 C57 120.6(5) . . ?
C16 C17 C8 120.7(6) . . ?
O2 C7 N2 124.5(6) . . ?
O2 C7 C8 122.0(6) . . ?
N2 C7 C8 113.5(6) . . ?
C33 C34 C35 120.6(5) . . ?
N2 C6 C3 112.6(5) . . ?
N5 C37 C36 124.1(5) . . ?
N6 C38 C35 113.1(5) . . ?
N5 C33 C34 124.4(5) . . ?
N10 C53 C50 111.6(5) . . ?
C37 C36 C35 119.9(6) . . ?

loop_
_geom_bond_atom_site_label_1
_geom_bond_atom_site_label_2
_geom_bond_distance
_geom_bond_site_symmetry_2
_geom_bond_publ_flag
Co1 O6 2.042(3) 2_664 ?
Co1 N9 2.124(4) . ?
Co1 O1W 2.128(4) . ?
Co1 N1 2.145(4) . ?
Co1 O12 2.214(4) . ?
Co1 O11 2.277(4) . ?
Co2 O4 1.950(4) . ?
Co2 N4 2.061(4) . ?
Co2 N5 2.066(4) . ?
Co2 O15 2.097(4) 2_553 ?
Co2 O16 2.271(4) 2_553 ?
Co2 C46 2.516(6) 2_553 ?
C43 C44 1.370(7) . ?
C43 C42 1.393(7) . ?
C43 C46 1.498(7) . ?
O1 C54 1.229(6) . ?
O11 C40 1.261(6) . ?
O6 C29 1.268(6) . ?
O6 Co1 2.042(3) 2_664 ?
O12 C40 1.268(6) . ?
N5 C33 1.313(6) . ?
N5 C37 1.337(6) . ?
N9 C48 1.319(6) . ?
N9 C52 1.357(6) . ?
O7 C29 1.242(7) . ?
O3 C18 1.223(7) . ?
O4 C25 1.278(6) . ?
N1 C5 1.326(6) . ?
N1 C1 1.332(6) . ?
C30 C31 1.365(7) . ?
C30 C28 1.381(7) . ?
N10 C54 1.341(7) . ?
N10 C53 1.463(6) . ?
C40 C41 1.494(7) . ?
O15 C46 1.250(6) . ?
O15 Co2 2.097(4) 2_553 ?
N4 C22 1.327(7) . ?
N4 C23 1.348(6) . ?
C50 C51 1.366(7) . ?
C50 C49 1.388(7) . ?
C50 C53 1.505(7) . ?
O5 C25 1.230(6) . ?
C32 C31 1.375(7) . ?
C32 C26 1.382(6) . ?
O16 C46 1.236(6) . ?
O16 Co2 2.271(4) 2_553 ?
C13 C14 1.381(7) . ?
C13 C12 1.416(7) . ?
C13 C18 1.514(8) . ?
N6 C39 1.331(7) . ?
N6 C38 1.460(6) . ?
C47 C45 1.373(7) . ?
C47 C41 1.385(6) . ?
O13 N8 1.208(5) . ?
N3 C18 1.342(7) . ?
N3 C19 1.453(7) . ?
N7 O8 1.204(6) . ?
N7 O9 1.238(6) . ?
N7 C31 1.483(6) . ?
C61 C60 1.368(7) . ?
C61 C62 1.423(7) . ?
C46 Co2 2.516(6) 2_553 ?
C28 C27 1.389(7) . ?
C28 C29 1.511(7) . ?
O10 C39 1.232(6) . ?
C35 C34 1.368(7) . ?
C35 C36 1.382(7) . ?
C35 C38 1.505(7) . ?
C10 C11 1.397(7) . ?
C10 C9 1.420(7) . ?
C10 C15 1.428(7) . ?
C45 C44 1.370(7) . ?
C45 N8 1.475(6) . ?
C27 C26 1.396(7) . ?
C41 C42 1.392(6) . ?
C55 C56 1.373(7) . ?
C55 C64 1.424(7) . ?
C55 C54 1.503(7) . ?
C24 C20 1.355(7) . ?
C24 C23 1.379(7) . ?
C49 C48 1.381(7) . ?
C62 C63 1.406(7) . ?
C62 C57 1.421(7) . ?
N8 O14 1.228(6) . ?
C1 C2 1.374(7) . ?
C56 C57 1.412(7) . ?
C9 C8 1.367(7) . ?
C26 C25 1.511(7) . ?
C20 C21 1.385(7) . ?
C20 C19 1.511(7) . ?
C21 C22 1.358(7) . ?
C3 C2 1.355(7) . ?
C3 C4 1.379(7) . ?
C3 C6 1.521(7) . ?
C60 C59 1.415(7) . ?
C60 C39 1.510(7) 1_546 ?
C64 C63 1.366(7) . ?
C14 C15 1.409(7) . ?
C12 C11 1.371(7) . ?
N2 C7 1.354(7) . ?
N2 C6 1.450(7) . ?
C16 C17 1.369(8) . ?
C16 C15 1.407(7) . ?
C59 C58 1.373(7) . ?
O2 C7 1.214(7) . ?
C57 C58 1.407(7) . ?
C39 C60 1.510(7) 1_564 ?
C8 C17 1.410(7) . ?
C8 C7 1.508(8) . ?
C51 C52 1.369(7) . ?
C4 C5 1.374(7) . ?
C34 C33 1.367(7) . ?
C37 C36 1.367(8) . ?
